data_7005427
loop_
_publ_author_name
'Aldous, David W.'
'Stephens, Nicholas F.'
'Lightfoot, Philip'

_publ_section_title
;
 Hydrothermal chemistry of oligomeric vanadium oxyfluorides.
;
_journal_issue 22
_journal_name_full 'Dalton transactions (Cambridge, England : 2003)'
_journal_page_first 2271
_journal_page_last 2282
_journal_paper_doi 10.1039/b702146a
_journal_year 2007
_chemical_formula_sum 'C6 H18 F6 N2 O4 V2'
_chemical_formula_weight 398.10
_chemical_name_systematic
;
?
;
_space_group_IT_number 14
_symmetry_cell_setting monoclinic
_symmetry_space_group_name_Hall '-P 2ybc'
_symmetry_space_group_name_H-M 'P 1 21/c 1'
_atom_sites_solution_hydrogens geom
_atom_sites_solution_primary direct
_atom_sites_solution_secondary difmap
_audit_creation_method SHELXL-97
_cell_angle_alpha 90.00
_cell_angle_beta 98.950(8)
_cell_angle_gamma 90.00
_cell_formula_units_Z 6
_cell_length_a 7.0882(19)
_cell_length_b 21.769(5)
_cell_length_c 12.964(4)
_cell_measurement_temperature 93(2)
_cell_volume 1976.0(9)
_computing_structure_refinement 'SHELXL-97 (Sheldrick, 1997)'
_diffrn_ambient_temperature 93(2)
_diffrn_measured_fraction_theta_full 0.977
_diffrn_measured_fraction_theta_max 0.977
_diffrn_radiation_monochromator graphite
_diffrn_radiation_source 'fine-focus sealed tube'
_diffrn_radiation_type MoK\a
_diffrn_radiation_wavelength 0.71070
_diffrn_reflns_av_R_equivalents 0.0492
_diffrn_reflns_av_sigmaI/netI 0.0498
_diffrn_reflns_limit_h_max 8
_diffrn_reflns_limit_h_min -8
_diffrn_reflns_limit_k_max 26
_diffrn_reflns_limit_k_min -25
_diffrn_reflns_limit_l_max 10
_diffrn_reflns_limit_l_min -15
_diffrn_reflns_number 12036
_diffrn_reflns_theta_full 25.35
_diffrn_reflns_theta_max 25.35
_diffrn_reflns_theta_min 1.87
_exptl_absorpt_coefficient_mu 1.506
_exptl_crystal_colour turquoise
_exptl_crystal_density_diffrn 2.007
_exptl_crystal_density_method 'not measured'
_exptl_crystal_description Prism
_exptl_crystal_F_000 1200
_exptl_crystal_size_max 0.2000
_exptl_crystal_size_mid 0.1500
_exptl_crystal_size_min 0.1500
_refine_diff_density_max 0.862
_refine_diff_density_min -0.696
_refine_diff_density_rms 0.125
_refine_ls_extinction_coef 0.0051(8)
_refine_ls_extinction_expression Fc^*^=kFc[1+0.001xFc^2^\l^3^/sin(2\q)]^-1/4^
_refine_ls_extinction_method SHELXL
_refine_ls_goodness_of_fit_ref 0.920
_refine_ls_hydrogen_treatment constr
_refine_ls_matrix_type full
_refine_ls_number_parameters 252
_refine_ls_number_reflns 3545
_refine_ls_number_restraints 12
_refine_ls_restrained_S_all 0.921
_refine_ls_R_factor_all 0.0956
_refine_ls_R_factor_gt 0.0487
_refine_ls_shift/su_max 0.080
_refine_ls_shift/su_mean 0.001
_refine_ls_structure_factor_coef Fsqd
_refine_ls_weighting_details 'calc w=1/[\s^2^(Fo^2^)+(0.0955P)^2^+0.0000P] where P=(Fo^2^+2Fc^2^)/3'
_refine_ls_weighting_scheme calc
_refine_ls_wR_factor_gt 0.1552
_refine_ls_wR_factor_ref 0.1857
_reflns_number_gt 1161
_reflns_number_total 3545
_reflns_threshold_expression >2sigma(I)
_cod_data_source_file b702146a.txt
_cod_data_source_block 6
_cod_depositor_comments
;
The following automatic conversions were performed:
'_symmetry_cell_setting' value 'Monoclinic' changed to 'monoclinic'
according to '/home/saulius/struct/CIF-dictionaries/cif_core.dic'
dictionary named 'cif_core.dic' version 2.4.1 from 2010-06-29.

Automatic conversion script
Id: cif_fix_enum 1527 2010-12-29 10:47:43Z saulius 
;
_cod_original_cell_volume 1975.9(9)
_cod_original_sg_symbol_H-M 'P 21/c'
_cod_database_code 7005427

loop_
_symmetry_equiv_pos_as_xyz
'x, y, z'
'-x, y+1/2, -z+1/2'
'-x, -y, -z'
'x, -y-1/2, z-1/2'

loop_
_atom_site_label
_atom_site_type_symbol
_atom_site_fract_x
_atom_site_fract_y
_atom_site_fract_z
_atom_site_U_iso_or_equiv
_atom_site_adp_type
_atom_site_occupancy
_atom_site_symmetry_multiplicity
_atom_site_calc_flag
_atom_site_refinement_flags
_atom_site_disorder_assembly
_atom_site_disorder_group
V1 V 0.08838(11) 0.49232(3) 0.62409(6) 0.0067(3) Uani 1 1 d . . .
V2 V 0.08817(11) 0.34101(4) 0.12469(6) 0.0087(3) Uani 1 1 d . . .
V3 V -0.08823(11) 0.32567(4) -0.12421(6) 0.0066(3) Uani 1 1 d . . .
F1 F 0.1658(4) 0.49104(11) 0.48601(19) 0.0086(6) Uani 1 1 d . . .
F2 F -0.0132(4) 0.40912(11) 0.6086(2) 0.0115(6) Uani 1 1 d . . .
F3 F 0.1113(4) 0.58024(12) 0.62821(19) 0.0151(7) Uani 1 1 d . . .
F4 F 0.1682(3) 0.34241(12) -0.0133(2) 0.0113(7) Uani 1 1 d . . .
F5 F -0.1672(4) 0.32457(11) 0.0147(2) 0.0095(7) Uani 1 1 d . . .
F6 F 0.1099(4) 0.25289(12) 0.1292(2) 0.0162(7) Uani 1 1 d . . .
F7 F -0.0125(4) 0.42378(12) 0.1099(2) 0.0148(7) Uani 1 1 d . . .
F8 F 0.0128(3) 0.24263(11) -0.1090(2) 0.0102(6) Uani 1 1 d . . .
F9 F -0.1101(4) 0.41426(11) -0.1283(2) 0.0137(7) Uani 1 1 d . . .
O1 O 0.2902(5) 0.47510(16) 0.6904(2) 0.0164(8) Uani 1 1 d . . .
O2 O 0.2908(5) 0.35805(16) 0.1915(3) 0.0233(9) Uani 1 1 d . . .
O3 O -0.2920(4) 0.30793(15) -0.1917(3) 0.0162(8) Uani 1 1 d . . .
OW1 O -0.0764(5) 0.50068(13) 0.7378(3) 0.0106(8) Uani 1 1 d . . .
OW2 O -0.0769(5) 0.33298(14) 0.2390(3) 0.0126(8) Uani 1 1 d . . .
OW3 O 0.0758(5) 0.33391(14) -0.2382(3) 0.0104(8) Uani 1 1 d . . .
N1 N 0.3552(6) 0.19847(18) 0.0063(3) 0.0159(10) Uiso 1 1 d . . .
H4 H 0.2510 0.2223 0.0100 0.024 Uiso 1 1 calc R A 1
N2 N 0.6444(6) 0.13530(18) -0.0062(3) 0.0143(9) Uiso 1 1 d . . .
H5 H 0.7500 0.1120 -0.0094 0.021 Uiso 1 1 calc R B 1
C1A C 0.7115(13) 0.1955(4) 0.0393(7) 0.011(2) Uiso 0.50 1 d P C 1
H6A H 0.8127 0.2120 0.0050 0.013 Uiso 0.50 1 calc PR C 1
H7A H 0.7578 0.1917 0.1135 0.013 Uiso 0.50 1 calc PR C 1
C2A C 0.5358(15) 0.2357(5) 0.0199(9) 0.022(2) Uiso 0.50 1 d P C 1
H8A H 0.5364 0.2636 0.0782 0.026 Uiso 0.50 1 calc PR C 1
H9A H 0.5393 0.2601 -0.0424 0.026 Uiso 0.50 1 calc PR C 1
C3A C 0.3832(14) 0.1488(4) 0.0937(8) 0.016(2) Uiso 0.50 1 d P C 1
H10A H 0.4280 0.1675 0.1609 0.019 Uiso 0.50 1 calc PR C 1
H11A H 0.2638 0.1278 0.0973 0.019 Uiso 0.50 1 calc PR C 1
C4A C 0.5325(16) 0.1037(5) 0.0643(9) 0.028(3) Uiso 0.50 1 d P C 1
H12A H 0.6159 0.0901 0.1266 0.033 Uiso 0.50 1 calc PR C 1
H13A H 0.4696 0.0679 0.0299 0.033 Uiso 0.50 1 calc PR C 1
C5A C 0.3452(18) 0.1689(6) -0.0973(10) 0.031(3) Uiso 0.50 1 d P C 1
H14A H 0.3165 0.1996 -0.1517 0.037 Uiso 0.50 1 calc PR C 1
H15A H 0.2434 0.1387 -0.1065 0.037 Uiso 0.50 1 calc PR C 1
C6A C 0.5394(17) 0.1369(6) -0.1071(9) 0.030(3) Uiso 0.50 1 d P C 1
H16A H 0.5176 0.0957 -0.1345 0.036 Uiso 0.50 1 calc PR C 1
H17A H 0.6077 0.1601 -0.1536 0.036 Uiso 0.50 1 calc PR C 1
C1B C 0.4609(13) 0.0957(4) -0.0238(8) 0.014(2) Uiso 0.50 1 d P C 2
H6B H 0.4604 0.0699 -0.0848 0.017 Uiso 0.50 1 calc PR C 2
H7B H 0.4568 0.0694 0.0362 0.017 Uiso 0.50 1 calc PR C 2
C2B C 0.2890(15) 0.1376(5) -0.0395(8) 0.019(2) Uiso 0.50 1 d P C 2
H8B H 0.2398 0.1418 -0.1133 0.023 Uiso 0.50 1 calc PR C 2
H9B H 0.1887 0.1211 -0.0045 0.023 Uiso 0.50 1 calc PR C 2
C3B C 0.6530(17) 0.1669(5) 0.0969(9) 0.027(3) Uiso 0.50 1 d P C 2
H10B H 0.7503 0.1985 0.1031 0.032 Uiso 0.50 1 calc PR C 2
H11B H 0.6888 0.1374 0.1526 0.032 Uiso 0.50 1 calc PR C 2
C4B C 0.4644(17) 0.1953(6) 0.1087(9) 0.031(3) Uiso 0.50 1 d P C 2
H12B H 0.3988 0.1704 0.1540 0.038 Uiso 0.50 1 calc PR C 2
H13B H 0.4832 0.2361 0.1386 0.038 Uiso 0.50 1 calc PR C 2
C5B C 0.6129(15) 0.1837(5) -0.0918(8) 0.018(2) Uiso 0.50 1 d P C 2
H14B H 0.5700 0.1641 -0.1585 0.022 Uiso 0.50 1 calc PR C 2
H15B H 0.7325 0.2045 -0.0961 0.022 Uiso 0.50 1 calc PR C 2
C6B C 0.4618(14) 0.2313(5) -0.0687(8) 0.019(2) Uiso 0.50 1 d P C 2
H16B H 0.5226 0.2682 -0.0374 0.023 Uiso 0.50 1 calc PR C 2
H17B H 0.3770 0.2423 -0.1321 0.023 Uiso 0.50 1 calc PR C 2
N3 N -0.3486(13) 0.4647(4) 0.0080(7) 0.007(3) Uiso 0.50 1 d PD D 3
H3 H -0.2412 0.4424 0.0042 0.010 Uiso 0.50 1 calc PR D 3
C7 C -0.2932(13) 0.5281(4) 0.0482(7) 0.014(2) Uiso 0.50 1 d PD D 3
H18 H -0.1943 0.5445 0.0119 0.016 Uiso 0.50 1 calc PR D 3
H19 H -0.2429 0.5262 0.1221 0.016 Uiso 0.50 1 calc PR D 3
C8 C -0.4668(16) 0.4700(6) -0.1012(8) 0.036(3) Uiso 0.50 1 d PD D 3
H20 H -0.4823 0.4298 -0.1336 0.044 Uiso 0.50 1 calc PR D 3
H21 H -0.4016 0.4964 -0.1447 0.044 Uiso 0.50 1 calc PR D 3
C9 C -0.4620(13) 0.4339(4) 0.0810(7) 0.018(2) Uiso 0.50 1 d PD D 3
H22 H -0.3811 0.4237 0.1462 0.022 Uiso 0.50 1 calc PR D 3
H23 H -0.5194 0.3964 0.0502 0.022 Uiso 0.50 1 calc PR D 3
C10 C -0.6637(16) 0.4973(5) -0.0913(8) 0.027(3) Uiso 0.50 1 d PD D 3
H24 H -0.7027 0.5269 -0.1464 0.033 Uiso 0.50 1 calc PR D 3
H25 H -0.7594 0.4652 -0.0954 0.033 Uiso 0.50 1 calc PR D 3
C11 C -0.6177(15) 0.4801(5) 0.1000(7) 0.024(2) Uiso 0.50 1 d PD D 3
H26 H -0.7385 0.4590 0.0988 0.029 Uiso 0.50 1 calc PR D 3
H27 H -0.5834 0.4991 0.1680 0.029 Uiso 0.50 1 calc PR D 3
C12 C -0.4678(12) 0.5704(4) 0.0307(7) 0.014(2) Uiso 0.50 1 d PD D 3
H28 H -0.4697 0.5970 0.0905 0.017 Uiso 0.50 1 calc PR D 3
H29 H -0.4666 0.5956 -0.0308 0.017 Uiso 0.50 1 calc PR D 3
N4 N -0.6373(11) 0.5285(3) 0.0163(6) 0.000(2) Uiso 0.50 1 d PD D 3
H30 H -0.7433 0.5513 0.0210 0.000 Uiso 0.50 1 calc PR D 3
HW1 H -0.0492 0.5277 0.7849 0.000 Uiso 1 1 d R . .
HW2 H -0.0788 0.4730 0.7758 0.000 Uiso 1 1 d R . .
HW3 H -0.0795 0.3603 0.2779 0.000 Uiso 1 1 d R . .
HW4 H -0.0506 0.3049 0.2855 0.000 Uiso 1 1 d R . .
HW5 H 0.0849 0.3060 -0.2780 0.000 Uiso 1 1 d R . .
HW6 H 0.0540 0.3608 -0.2853 0.000 Uiso 1 1 d R . .

loop_
_atom_site_aniso_label
_atom_site_aniso_U_11
_atom_site_aniso_U_22
_atom_site_aniso_U_33
_atom_site_aniso_U_23
_atom_site_aniso_U_13
_atom_site_aniso_U_12
V1 0.0082(5) 0.0037(5) 0.0088(5) 0.0004(3) 0.0028(4) -0.0024(3)
V2 0.0072(5) 0.0050(5) 0.0131(5) -0.0026(3) -0.0012(4) 0.0030(4)
V3 0.0038(5) 0.0038(5) 0.0132(5) 0.0014(3) 0.0048(4) -0.0012(3)
F1 0.0103(14) 0.0085(14) 0.0085(14) 0.0008(10) 0.0066(12) 0.0006(11)
F2 0.0148(15) 0.0023(13) 0.0170(15) 0.0033(10) 0.0014(12) 0.0013(11)
F3 0.0261(16) 0.0066(14) 0.0154(15) -0.0010(11) 0.0119(13) -0.0026(12)
F4 0.0039(14) 0.0132(15) 0.0178(15) -0.0018(11) 0.0045(12) -0.0049(12)
F5 0.0071(14) 0.0078(14) 0.0143(15) -0.0002(10) 0.0042(13) -0.0034(11)
F6 0.0251(16) 0.0086(14) 0.0167(16) 0.0038(11) 0.0087(13) 0.0071(13)
F7 0.0178(15) 0.0069(14) 0.0187(15) -0.0036(11) -0.0010(13) 0.0068(12)
F8 0.0096(13) 0.0059(13) 0.0167(14) 0.0013(10) 0.0068(12) -0.0023(11)
F9 0.0156(14) 0.0027(14) 0.0269(17) 0.0025(11) 0.0164(13) 0.0011(12)
O1 0.0139(18) 0.023(2) 0.0126(18) 0.0049(15) 0.0020(15) -0.0021(16)
O2 0.017(2) 0.016(2) 0.032(2) -0.0078(16) -0.0114(17) 0.0036(17)
O3 0.0077(18) 0.0217(19) 0.019(2) 0.0021(15) 0.0029(16) -0.0064(16)
OW1 0.0166(18) 0.0040(16) 0.0125(18) 0.0006(12) 0.0060(15) -0.0047(13)
OW2 0.023(2) 0.0048(16) 0.0102(18) -0.0011(13) 0.0041(15) 0.0061(15)
OW3 0.0134(18) 0.0054(16) 0.0147(18) 0.0011(13) 0.0093(15) 0.0013(14)

loop_
_atom_type_symbol
_atom_type_description
_atom_type_scat_dispersion_real
_atom_type_scat_dispersion_imag
_atom_type_scat_source
C C 0.0033 0.0016 'International Tables Vol C Tables 4.2.6.8 and 6.1.1.4'
H H 0.0000 0.0000 'International Tables Vol C Tables 4.2.6.8 and 6.1.1.4'
N N 0.0061 0.0033 'International Tables Vol C Tables 4.2.6.8 and 6.1.1.4'
O O 0.0106 0.0060 'International Tables Vol C Tables 4.2.6.8 and 6.1.1.4'
F F 0.0171 0.0103 'International Tables Vol C Tables 4.2.6.8 and 6.1.1.4'
V V 0.3005 0.5294 'International Tables Vol C Tables 4.2.6.8 and 6.1.1.4'

loop_
_geom_angle_atom_site_label_1
_geom_angle_atom_site_label_2
_geom_angle_atom_site_label_3
_geom_angle
_geom_angle_site_symmetry_1
_geom_angle_site_symmetry_3
_geom_angle_publ_flag
O1 V1 F3 98.88(15) . . ?
O1 V1 F2 97.08(15) . . ?
F3 V1 F2 163.27(12) . . ?
O1 V1 F1 97.69(14) . . ?
F3 V1 F1 90.29(10) . . ?
F2 V1 F1 92.52(10) . . ?
O1 V1 OW1 101.52(15) . . ?
F3 V1 OW1 86.91(11) . . ?
F2 V1 OW1 85.02(11) . . ?
F1 V1 OW1 160.79(14) . . ?
O1 V1 F1 170.77(14) . 3_566 ?
F3 V1 F1 84.78(11) . 3_566 ?
F2 V1 F1 80.20(11) . 3_566 ?
F1 V1 F1 73.73(11) . 3_566 ?
OW1 V1 F1 87.09(12) . 3_566 ?
O2 V2 F6 98.84(15) . . ?
O2 V2 F7 97.11(15) . . ?
F6 V2 F7 163.13(12) . . ?
O2 V2 F4 97.34(16) . . ?
F6 V2 F4 90.56(10) . . ?
F7 V2 F4 92.84(11) . . ?
O2 V2 OW2 101.24(17) . . ?
F6 V2 OW2 86.84(11) . . ?
F7 V2 OW2 84.69(11) . . ?
F4 V2 OW2 161.43(14) . . ?
O2 V2 F5 171.07(16) . . ?
F6 V2 F5 84.80(11) . . ?
F7 V2 F5 80.22(11) . . ?
F4 V2 F5 74.39(10) . . ?
OW2 V2 F5 87.06(12) . . ?
O3 V3 F9 99.35(15) . . ?
O3 V3 F8 96.73(15) . . ?
F9 V3 F8 163.08(11) . . ?
O3 V3 F5 97.79(14) . . ?
F9 V3 F5 90.23(10) . . ?
F8 V3 F5 92.78(11) . . ?
O3 V3 OW3 101.08(15) . . ?
F9 V3 OW3 86.81(11) . . ?
F8 V3 OW3 84.96(11) . . ?
F5 V3 OW3 161.13(14) . . ?
O3 V3 F4 170.96(13) . . ?
F9 V3 F4 84.59(11) . . ?
F8 V3 F4 80.27(11) . . ?
F5 V3 F4 73.95(10) . . ?
OW3 V3 F4 87.21(12) . . ?
V1 F1 V1 106.27(11) . 3_566 ?
V3 F5 V2 105.94(11) . . ?
V2 F4 V3 105.72(11) . . ?
V1 OW1 HW1 119.6 . . ?
V1 OW1 HW2 117.5 . . ?
HW1 OW1 HW2 96.0 . . ?
V2 OW2 HW3 118.6 . . ?
V2 OW2 HW4 119.1 . . ?
HW3 OW2 HW4 96.5 . . ?
V3 OW3 HW5 120.8 . . ?
V3 OW3 HW6 121.9 . . ?
HW5 OW3 HW6 94.8 . . ?
C4B N1 C5A 139.8(7) . . ?
C4B N1 C2B 114.6(7) . . ?
C5A N1 C2B 44.6(6) . . ?
C4B N1 C6B 111.7(7) . . ?
C5A N1 C6B 65.0(6) . . ?
C2B N1 C6B 108.8(6) . . ?
C4B N1 C2A 65.7(6) . . ?
C5A N1 C2A 105.1(7) . . ?
C2B N1 C2A 137.1(6) . . ?
C6B N1 C2A 46.7(6) . . ?
C4B N1 C3A 45.7(6) . . ?
C5A N1 C3A 110.0(7) . . ?
C2B N1 C3A 70.8(6) . . ?
C6B N1 C3A 141.4(6) . . ?
C2A N1 C3A 106.2(6) . . ?
C4B N1 H4 107.8 . . ?
C5A N1 H4 111.8 . . ?
C2B N1 H4 108.6 . . ?
C6B N1 H4 104.9 . . ?
C2A N1 H4 111.8 . . ?
C3A N1 H4 111.8 . . ?
C6A N2 C4A 109.4(7) . . ?
C6A N2 C1A 116.1(7) . . ?
C4A N2 C1A 109.6(6) . . ?
C6A N2 C3B 139.9(7) . . ?
C4A N2 C3B 67.1(7) . . ?
C1A N2 C3B 43.4(5) . . ?
C6A N2 C5B 46.0(6) . . ?
C4A N2 C5B 138.2(7) . . ?
C1A N2 C5B 71.4(6) . . ?
C3B N2 C5B 108.3(7) . . ?
C6A N2 C1B 64.2(6) . . ?
C4A N2 C1B 46.3(6) . . ?
C1A N2 C1B 139.4(6) . . ?
C3B N2 C1B 107.7(6) . . ?
C5B N2 C1B 104.7(6) . . ?
C6A N2 H5 107.1 . . ?
C4A N2 H5 107.1 . . ?
C1A N2 H5 107.1 . . ?
C3B N2 H5 112.1 . . ?
C5B N2 H5 112.4 . . ?
C1B N2 H5 111.2 . . ?
N2 C1A C2A 103.9(8) . . ?
N2 C1A H6A 111.0 . . ?
C2A C1A H6A 111.0 . . ?
N2 C1A H7A 111.0 . . ?
C2A C1A H7A 111.0 . . ?
H6A C1A H7A 109.0 . . ?
N1 C2A C1A 111.9(8) . . ?
N1 C2A H8A 109.2 . . ?
C1A C2A H8A 109.2 . . ?
N1 C2A H9A 109.2 . . ?
C1A C2A H9A 109.2 . . ?
H8A C2A H9A 107.9 . . ?
C4A C3A N1 106.2(7) . . ?
C4A C3A H10A 110.5 . . ?
N1 C3A H10A 110.5 . . ?
C4A C3A H11A 110.5 . . ?
N1 C3A H11A 110.5 . . ?
H10A C3A H11A 108.7 . . ?
N2 C4A C3A 108.3(8) . . ?
N2 C4A H12A 110.0 . . ?
C3A C4A H12A 110.0 . . ?
N2 C4A H13A 110.0 . . ?
C3A C4A H13A 110.0 . . ?
H12A C4A H13A 108.4 . . ?
N1 C5A C6A 110.4(10) . . ?
N1 C5A H14A 109.6 . . ?
C6A C5A H14A 109.6 . . ?
N1 C5A H15A 109.6 . . ?
C6A C5A H15A 109.6 . . ?
H14A C5A H15A 108.1 . . ?
N2 C6A C5A 106.4(8) . . ?
N2 C6A H16A 110.5 . . ?
C5A C6A H16A 110.5 . . ?
N2 C6A H17A 110.5 . . ?
C5A C6A H17A 110.5 . . ?
H16A C6A H17A 108.6 . . ?
C2B C1B N2 109.1(7) . . ?
C2B C1B H6B 109.9 . . ?
N2 C1B H6B 109.9 . . ?
C2B C1B H7B 109.9 . . ?
N2 C1B H7B 109.9 . . ?
H6B C1B H7B 108.3 . . ?
N1 C2B C1B 106.5(8) . . ?
N1 C2B H8B 110.4 . . ?
C1B C2B H8B 110.4 . . ?
N1 C2B H9B 110.4 . . ?
C1B C2B H9B 110.4 . . ?
H8B C2B H9B 108.6 . . ?
N2 C3B C4B 111.5(9) . . ?
N2 C3B H10B 109.3 . . ?
C4B C3B H10B 109.3 . . ?
N2 C3B H11B 109.3 . . ?
C4B C3B H11B 109.3 . . ?
H10B C3B H11B 108.0 . . ?
N1 C4B C3B 106.7(8) . . ?
N1 C4B H12B 110.4 . . ?
C3B C4B H12B 110.4 . . ?
N1 C4B H13B 110.4 . . ?
C3B C4B H13B 110.4 . . ?
H12B C4B H13B 108.6 . . ?
N2 C5B C6B 110.4(7) . . ?
N2 C5B H14B 109.6 . . ?
C6B C5B H14B 109.6 . . ?
N2 C5B H15B 109.6 . . ?
C6B C5B H15B 109.6 . . ?
H14B C5B H15B 108.1 . . ?
N1 C6B C5B 103.9(7) . . ?
N1 C6B H16B 111.0 . . ?
C5B C6B H16B 111.0 . . ?
N1 C6B H17B 111.0 . . ?
C5B C6B H17B 111.0 . . ?
H16B C6B H17B 109.0 . . ?
C9 N3 C7 109.3(7) . . ?
C9 N3 C8 110.4(7) . . ?
C7 N3 C8 109.0(8) . . ?
C9 N3 H3 109.4 . . ?
C7 N3 H3 109.4 . . ?
C8 N3 H3 109.4 . . ?
N3 C7 C12 109.8(7) . . ?
N3 C7 H18 109.7 . . ?
C12 C7 H18 109.7 . . ?
N3 C7 H19 109.7 . . ?
C12 C7 H19 109.7 . . ?
H18 C7 H19 108.2 . . ?
N3 C8 C10 108.9(8) . . ?
N3 C8 H20 109.9 . . ?
C10 C8 H20 109.9 . . ?
N3 C8 H21 109.9 . . ?
C10 C8 H21 109.9 . . ?
H20 C8 H21 108.3 . . ?
N3 C9 C11 106.1(7) . . ?
N3 C9 H22 110.5 . . ?
C11 C9 H22 110.5 . . ?
N3 C9 H23 110.5 . . ?
C11 C9 H23 110.5 . . ?
H22 C9 H23 108.7 . . ?
N4 C10 C8 105.2(8) . . ?
N4 C10 H24 110.7 . . ?
C8 C10 H24 110.7 . . ?
N4 C10 H25 110.7 . . ?
C8 C10 H25 110.7 . . ?
H24 C10 H25 108.8 . . ?
N4 C11 C9 109.3(7) . . ?
N4 C11 H26 109.8 . . ?
C9 C11 H26 109.8 . . ?
N4 C11 H27 109.8 . . ?
C9 C11 H27 109.8 . . ?
H26 C11 H27 108.3 . . ?
N4 C12 C7 105.6(7) . . ?
N4 C12 H28 110.6 . . ?
C7 C12 H28 110.6 . . ?
N4 C12 H29 110.6 . . ?
C7 C12 H29 110.6 . . ?
H28 C12 H29 108.8 . . ?
C12 N4 C11 110.8(8) . . ?
C12 N4 C10 111.4(7) . . ?
C11 N4 C10 109.2(7) . . ?
C12 N4 H30 108.5 . . ?
C11 N4 H30 108.5 . . ?
C10 N4 H30 108.5 . . ?

loop_
_geom_bond_atom_site_label_1
_geom_bond_atom_site_label_2
_geom_bond_distance
_geom_bond_site_symmetry_2
_geom_bond_publ_flag
V1 O1 1.595(4) . ?
V1 F3 1.921(3) . ?
V1 F2 1.948(3) . ?
V1 F1 1.953(2) . ?
V1 OW1 2.026(3) . ?
V1 F1 2.148(3) 3_566 ?
V2 O2 1.601(4) . ?
V2 F6 1.925(3) . ?
V2 F7 1.936(3) . ?
V2 F4 1.960(3) . ?
V2 OW2 2.034(3) . ?
V2 F5 2.153(3) . ?
V3 O3 1.615(3) . ?
V3 F9 1.935(3) . ?
V3 F8 1.943(3) . ?
V3 F5 1.967(2) . ?
V3 OW3 2.025(3) . ?
V3 F4 2.166(3) . ?
F1 V1 2.148(3) 3_566 ?
OW1 HW1 0.8485 . ?
OW1 HW2 0.7805 . ?
OW2 HW3 0.7819 . ?
OW2 HW4 0.8580 . ?
OW3 HW5 0.8061 . ?
OW3 HW6 0.8429 . ?
N1 C4B 1.430(13) . ?
N1 C5A 1.481(12) . ?
N1 C2B 1.497(11) . ?
N1 C6B 1.502(10) . ?
N1 C2A 1.502(11) . ?
N1 C3A 1.556(10) . ?
N1 H4 0.9100 . ?
N2 C6A 1.401(13) . ?
N2 C4A 1.472(11) . ?
N2 C1A 1.484(10) . ?
N2 C3B 1.496(12) . ?
N2 C5B 1.522(11) . ?
N2 C1B 1.547(10) . ?
N2 H5 0.9100 . ?
C1A C2A 1.510(14) . ?
C1A H6A 0.9700 . ?
C1A H7A 0.9700 . ?
C2A H8A 0.9700 . ?
C2A H9A 0.9700 . ?
C3A C4A 1.535(14) . ?
C3A H10A 0.9700 . ?
C3A H11A 0.9700 . ?
C4A H12A 0.9700 . ?
C4A H13A 0.9700 . ?
C5A C6A 1.565(16) . ?
C5A H14A 0.9700 . ?
C5A H15A 0.9700 . ?
C6A H16A 0.9700 . ?
C6A H17A 0.9700 . ?
C1B C2B 1.510(14) . ?
C1B H6B 0.9700 . ?
C1B H7B 0.9700 . ?
C2B H8B 0.9700 . ?
C2B H9B 0.9700 . ?
C3B C4B 1.503(16) . ?
C3B H10B 0.9700 . ?
C3B H11B 0.9700 . ?
C4B H12B 0.9700 . ?
C4B H13B 0.9700 . ?
C5B C6B 1.551(13) . ?
C5B H14B 0.9700 . ?
C5B H15B 0.9700 . ?
C6B H16B 0.9700 . ?
C6B H17B 0.9700 . ?
N3 C9 1.493(10) . ?
N3 C7 1.506(10) . ?
N3 C8 1.533(12) . ?
N3 H3 0.9100 . ?
C7 C12 1.529(13) . ?
C7 H18 0.9700 . ?
C7 H19 0.9700 . ?
C8 C10 1.540(16) . ?
C8 H20 0.9700 . ?
C8 H21 0.9700 . ?
C9 C11 1.542(14) . ?
C9 H22 0.9700 . ?
C9 H23 0.9700 . ?
C10 N4 1.538(11) . ?
C10 H24 0.9700 . ?
C10 H25 0.9700 . ?
C11 N4 1.503(11) . ?
C11 H26 0.9700 . ?
C11 H27 0.9700 . ?
C12 N4 1.496(10) . ?
C12 H28 0.9700 . ?
C12 H29 0.9700 . ?
N4 H30 0.9100 . ?

loop_
_geom_hbond_atom_site_label_D
_geom_hbond_atom_site_label_H
_geom_hbond_atom_site_label_A
_geom_hbond_distance_DH
_geom_hbond_distance_HA
_geom_hbond_distance_DA
_geom_hbond_angle_DHA
_geom_hbond_site_symmetry_A
N1 H4 F6 0.91 2.08 2.797(4) 135.3 .
N1 H4 F8 0.91 2.15 2.814(5) 129.3 .
N2 H5 F3 0.91 2.07 2.791(4) 135.1 2_645
N2 H5 F2 0.91 2.14 2.814(5) 130.4 4_665
N3 H3 F7 0.91 1.99 2.690(10) 132.0 .
N3 H3 F9 0.91 2.17 2.849(9) 131.3 .
N4 H30 F9 0.91 2.01 2.770(8) 140.6 3_465
N4 H30 F7 0.91 2.29 2.942(9) 128.0 3_465
OW1 HW1 F7 0.85 1.73 2.572(4) 173.8 3_566
OW1 HW2 F9 0.78 1.82 2.597(4) 172.1 1_556
OW2 HW3 F3 0.78 1.81 2.593(4) 173.3 3_566
OW2 HW4 F8 0.86 1.72 2.570(4) 171.6 4_566
OW3 HW5 F6 0.81 1.79 2.592(4) 176.9 4_565
OW3 HW6 F2 0.84 1.74 2.576(4) 172.2 1_554
